data_4329106
loop_
_publ_author_name
'Sandip Mukherjee'
'Yogesh P. Patil'
'Partha Sarathi Mukherjee'

_publ_section_title
;
 Two Novel Heterometallic Chains Featuring MnII and NaI Ions in
 Trigonal-Prismatic Geometries Alternately Linked to Octahedral MnIV Ions:
 Synthesis, Structures, and Magnetic Behavior
;
_journal_name_full 'Inorganic Chemistry'
_journal_page_first 4888
_journal_page_last 4890
_journal_paper_doi 10.1021/ic300209y
_journal_volume 51
_journal_year 2012
_chemical_formula_moiety 'C44 H50 Cl2 Mn3 N4 Na O24'
_chemical_formula_sum 'C44 H50 Cl2 Mn3 N4 Na O24'
_chemical_formula_weight 1277.59
_chemical_name_systematic
;
 ?
;
_space_group_IT_number 5
_symmetry_cell_setting monoclinic
_symmetry_space_group_name_Hall 'C 2y'
_symmetry_space_group_name_H-M 'C 1 2 1'
_atom_sites_solution_hydrogens geom
_atom_sites_solution_primary direct
_atom_sites_solution_secondary difmap
_audit_creation_method SHELXL-97
_cell_angle_alpha 90.00
_cell_angle_beta 120.78(3)
_cell_angle_gamma 90.00
_cell_formula_units_Z 2
_cell_length_a 12.847(3)
_cell_length_b 22.558(5)
_cell_length_c 10.458(2)
_cell_measurement_temperature 293(2)
_cell_volume 2603.8(13)
_computing_cell_refinement 'Bruker SMART'
_computing_data_collection 'Bruker SMART'
_computing_data_reduction 'Bruker SAINT'
_computing_molecular_graphics 'ORTEP-3 for Windows (Farrugia, 1999)'
_computing_publication_material WinGX
_computing_structure_refinement 'SHELXL97 (Sheldrick, 2008)'
_computing_structure_solution 'SHELXS97 (Sheldrick, 2008)'
_diffrn_ambient_temperature 293(2)
_diffrn_measured_fraction_theta_full 0.99
_diffrn_measured_fraction_theta_max 0.99
_diffrn_radiation_monochromator graphite
_diffrn_radiation_source 'fine-focus sealed tube'
_diffrn_radiation_type MoK\a
_diffrn_radiation_wavelength 0.71073
_diffrn_reflns_av_R_equivalents 0.0269
_diffrn_reflns_av_sigmaI/netI 0.0386
_diffrn_reflns_limit_h_max 16
_diffrn_reflns_limit_h_min -16
_diffrn_reflns_limit_k_max 27
_diffrn_reflns_limit_k_min -27
_diffrn_reflns_limit_l_max 13
_diffrn_reflns_limit_l_min -13
_diffrn_reflns_number 6565
_diffrn_reflns_theta_full 24.2
_diffrn_reflns_theta_max 24.2
_diffrn_reflns_theta_min 2.05
_exptl_absorpt_coefficient_mu 0.916
_exptl_absorpt_correction_T_max 0.9303
_exptl_absorpt_correction_T_min 0.8748
_exptl_absorpt_correction_type empirical
_exptl_absorpt_process_details SADABS
_exptl_crystal_colour brown
_exptl_crystal_density_diffrn 1.629
_exptl_crystal_description rectangular
_exptl_crystal_F_000 1308
_exptl_crystal_size_max 0.15
_exptl_crystal_size_mid 0.13
_exptl_crystal_size_min 0.08
_refine_diff_density_max 1.188
_refine_diff_density_min -0.549
_refine_diff_density_rms 0.114
_refine_ls_abs_structure_details 'Flack H D (1983), Acta Cryst. A39, 876-881'
_refine_ls_abs_structure_Flack 0.00(13)
_refine_ls_extinction_coef 0.0169(18)
_refine_ls_extinction_expression Fc^*^=kFc[1+0.001xFc^2^\l^3^/sin(2\q)]^-1/4^
_refine_ls_extinction_method SHELXL
_refine_ls_goodness_of_fit_ref 1.059
_refine_ls_hydrogen_treatment constr
_refine_ls_matrix_type full
_refine_ls_number_parameters 337
_refine_ls_number_reflns 3890
_refine_ls_number_restraints 2
_refine_ls_restrained_S_all 1.059
_refine_ls_R_factor_all 0.0651
_refine_ls_R_factor_gt 0.0606
_refine_ls_shift/su_max 0.000
_refine_ls_shift/su_mean 0.000
_refine_ls_structure_factor_coef Fsqd
_refine_ls_weighting_details 'calc w=1/[\s^2^(Fo^2^)+(0.1299P)^2^+2.3098P] where P=(Fo^2^+2Fc^2^)/3'
_refine_ls_weighting_scheme calc
_refine_ls_wR_factor_gt 0.1623
_refine_ls_wR_factor_ref 0.1665
_reflns_number_gt 3621
_reflns_number_total 3890
_reflns_threshold_expression >2\s(I)
_cod_data_source_file ic300209y_si_002_2.cif
_cod_data_source_block complex2
_cod_original_sg_symbol_H-M 'C 2'
_cod_database_code 4329106

loop_
_symmetry_equiv_pos_as_xyz
'x, y, z'
'-x, y, -z'
'x+1/2, y+1/2, z'
'-x+1/2, y+1/2, -z'

loop_
_atom_site_label
_atom_site_type_symbol
_atom_site_fract_x
_atom_site_fract_y
_atom_site_fract_z
_atom_site_U_iso_or_equiv
_atom_site_adp_type
_atom_site_occupancy
_atom_site_symmetry_multiplicity
_atom_site_calc_flag
_atom_site_refinement_flags
Mn1 Mn 0.25139(10) 0.16541(4) 0.74786(12) 0.0307(3) Uani 1 1 d .
Mn2 Mn 0.0000 0.21923(5) 0.5000 0.0321(4) Uani 1 2 d S
Na1 Na 0.5000 0.09824(14) 1.0000 0.0340(8) Uani 1 2 d S
Cl1 Cl 0.5000 0.30601(9) 1.5000 0.0433(6) Uani 1 2 d S
Cl2 Cl 0.0000 0.02507(9) 1.0000 0.0504(7) Uani 1 2 d S
N1 N 0.2896(5) 0.2499(3) 0.8159(7) 0.0390(13) Uani 1 1 d .
N2 N 0.2080(5) 0.0818(2) 0.6724(6) 0.0352(12) Uani 1 1 d .
O1 O 0.0957(4) 0.1803(2) 0.7203(5) 0.0361(11) Uani 1 1 d .
O2 O 0.3165(4) 0.14190(19) 0.9427(5) 0.0360(11) Uani 1 1 d .
O3 O 0.4005(4) 0.15204(18) 0.7672(5) 0.0320(10) Uani 1 1 d .
O4 O 0.1745(4) 0.19015(19) 0.5465(5) 0.0348(10) Uani 1 1 d .
O5 O 0.0049(7) 0.3064(2) 0.3984(7) 0.0674(17) Uani 1 1 d .
O6 O 0.4422(10) 0.0160(3) 1.0908(9) 0.117(3) Uani 1 1 d .
O7 O 0.3941(11) 0.2740(6) 1.4709(9) 0.181(7) Uani 1 1 d .
O8 O 0.4667(6) 0.3407(2) 1.3719(6) 0.0575(14) Uani 1 1 d .
O9 O -0.0366(9) -0.0070(3) 0.8707(7) 0.099(3) Uani 1 1 d .
O10 O 0.1268(14) 0.0299(8) 1.0277(17) 0.193(6) Uani 1 1 d .
O11 O 0.0000 0.0828(4) 1.0000 0.196(10) Uani 1 2 d S
C1 C 0.3441(7) 0.2858(3) 0.7631(8) 0.0418(17) Uani 1 1 d .
H1 H 0.3666 0.2707 0.6980 0.050 Uiso 1 1 calc R
C2 C 0.3663(6) 0.3446(3) 0.8055(8) 0.0430(17) Uani 1 1 d .
H2 H 0.4008 0.3694 0.7663 0.052 Uiso 1 1 calc R
C3 C 0.3375(8) 0.3660(3) 0.9044(10) 0.0501(19) Uani 1 1 d .
H3 H 0.3522 0.4055 0.9334 0.060 Uiso 1 1 calc R
C4 C 0.2855(7) 0.3285(3) 0.9626(9) 0.0454(17) Uani 1 1 d .
H4 H 0.2660 0.3431 1.0309 0.055 Uiso 1 1 calc R
C5 C 0.2629(6) 0.2698(3) 0.9198(7) 0.0345(14) Uani 1 1 d .
C6 C 0.2066(6) 0.2254(3) 0.9742(7) 0.0365(15) Uani 1 1 d .
C7 C 0.1783(7) 0.2497(4) 1.0891(9) 0.0479(18) Uani 1 1 d .
H7A H 0.1429 0.2190 1.1182 0.072 Uiso 1 1 calc R
H7B H 0.1225 0.2821 1.0466 0.072 Uiso 1 1 calc R
H7C H 0.2518 0.2633 1.1747 0.072 Uiso 1 1 calc R
C8 C 0.0853(6) 0.2014(3) 0.8420(8) 0.0387(17) Uani 1 1 d .
H8A H 0.0564 0.1694 0.8776 0.046 Uiso 1 1 calc R
H8B H 0.0254 0.2328 0.8067 0.046 Uiso 1 1 calc R
C9 C 0.2949(7) 0.1738(4) 1.0445(7) 0.0423(17) Uani 1 1 d .
H9A H 0.3714 0.1890 1.1243 0.051 Uiso 1 1 calc R
H9B H 0.2632 0.1466 1.0881 0.051 Uiso 1 1 calc R
C10 C 0.1584(7) 0.0448(3) 0.7279(9) 0.0461(18) Uani 1 1 d .
H10 H 0.1420 0.0586 0.7996 0.055 Uiso 1 1 calc R
C11 C 0.1321(11) -0.0121(4) 0.6808(11) 0.073(3) Uani 1 1 d .
H11 H 0.0976 -0.0371 0.7198 0.087 Uiso 1 1 calc R
C12 C 0.1570(10) -0.0332(4) 0.5732(13) 0.071(3) Uani 1 1 d .
H12 H 0.1419 -0.0724 0.5412 0.086 Uiso 1 1 calc R
C13 C 0.2053(8) 0.0068(3) 0.5160(9) 0.056(2) Uani 1 1 d .
H13 H 0.2193 -0.0054 0.4411 0.068 Uiso 1 1 calc R
C14 C 0.2323(6) 0.0630(3) 0.5669(8) 0.0418(17) Uani 1 1 d .
C15 C 0.2884(6) 0.1086(3) 0.5141(7) 0.0355(14) Uani 1 1 d .
C16 C 0.3123(6) 0.0837(3) 0.3951(8) 0.0430(16) Uani 1 1 d .
H16A H 0.3461 0.1143 0.3633 0.064 Uiso 1 1 calc R
H16B H 0.2375 0.0701 0.3115 0.064 Uiso 1 1 calc R
H16C H 0.3682 0.0512 0.4359 0.064 Uiso 1 1 calc R
C17 C 0.4098(6) 0.1302(3) 0.6471(7) 0.0381(16) Uani 1 1 d .
H17A H 0.4671 0.0975 0.6822 0.046 Uiso 1 1 calc R
H17B H 0.4421 0.1612 0.6130 0.046 Uiso 1 1 calc R
C18 C 0.2017(6) 0.1618(3) 0.4463(7) 0.0343(14) Uani 1 1 d .
H18A H 0.2378 0.1906 0.4116 0.041 Uiso 1 1 calc R
H18B H 0.1267 0.1483 0.3605 0.041 Uiso 1 1 calc R
C19 C 0.0000 0.3351(5) 0.5000 0.076(4) Uani 1 2 d S
C22 C 0.3548(15) 0.0039(5) 1.1101(16) 0.114(4) Uani 1 1 d .
H22A H 0.3664 -0.0349 1.1531 0.171 Uiso 1 1 calc R
H22B H 0.2802 0.0048 1.0160 0.171 Uiso 1 1 calc R
H22C H 0.3517 0.0326 1.1757 0.171 Uiso 1 1 calc R
O1W O 0.0000 0.4096(12) 0.0000 0.233(12) Uiso 1 2 d S
C1M C 0.1623(11) 0.3475(5) 0.3095(13) 0.087(3) Uiso 1 1 d .
C21 C 0.097(5) 0.446(2) 0.608(5) 0.45(3) Uiso 1 1 d D
C20 C 0.0000 0.4040(13) 0.5000 0.149(9) Uiso 1 2 d SD
O1M O 0.0425(17) 0.3561(9) 0.191(2) 0.222(7) Uiso 1 1 d .

loop_
_atom_site_aniso_label
_atom_site_aniso_U_11
_atom_site_aniso_U_22
_atom_site_aniso_U_33
_atom_site_aniso_U_23
_atom_site_aniso_U_13
_atom_site_aniso_U_12
Mn1 0.0270(5) 0.0396(4) 0.0296(5) -0.0003(3) 0.0173(4) -0.0013(3)
Mn2 0.0285(8) 0.0361(6) 0.0340(8) 0.000 0.0176(7) 0.000
Na1 0.034(2) 0.0370(16) 0.0317(19) 0.000 0.0178(19) 0.000
Cl1 0.0530(18) 0.0336(10) 0.0399(14) 0.000 0.0215(14) 0.000
Cl2 0.074(2) 0.0347(11) 0.0542(16) 0.000 0.0410(17) 0.000
N1 0.034(4) 0.048(3) 0.042(3) -0.009(3) 0.025(3) -0.008(2)
N2 0.043(4) 0.038(3) 0.033(3) 0.005(2) 0.025(3) 0.007(2)
O1 0.025(3) 0.056(3) 0.031(2) -0.0036(19) 0.018(2) -0.0014(19)
O2 0.034(3) 0.048(2) 0.034(3) -0.0004(19) 0.024(3) 0.0011(19)
O3 0.030(3) 0.045(2) 0.025(2) -0.0014(16) 0.017(2) -0.0005(17)
O4 0.029(3) 0.041(2) 0.034(3) 0.0005(18) 0.016(3) -0.0011(18)
O5 0.112(5) 0.038(2) 0.064(4) 0.007(2) 0.054(4) -0.003(3)
O6 0.212(11) 0.062(4) 0.113(6) -0.013(4) 0.109(8) -0.048(6)
O7 0.215(12) 0.253(13) 0.067(5) -0.034(7) 0.068(7) -0.192(11)
O8 0.084(5) 0.056(3) 0.048(3) 0.002(2) 0.045(4) -0.004(3)
O9 0.183(9) 0.062(4) 0.051(4) -0.009(3) 0.057(5) -0.003(4)
O10 0.171(14) 0.230(15) 0.164(12) -0.043(11) 0.075(12) -0.040(11)
O11 0.44(3) 0.023(4) 0.176(14) 0.000 0.198(19) 0.000
C1 0.042(5) 0.046(4) 0.044(4) -0.003(3) 0.027(4) -0.006(3)
C2 0.034(4) 0.047(4) 0.051(4) -0.008(3) 0.024(4) -0.015(3)
C3 0.048(5) 0.044(4) 0.059(5) -0.019(3) 0.028(5) -0.011(3)
C4 0.035(4) 0.055(4) 0.046(4) -0.013(3) 0.021(4) -0.007(3)
C5 0.025(4) 0.042(3) 0.034(4) -0.005(3) 0.014(4) -0.003(3)
C6 0.027(4) 0.056(4) 0.030(3) -0.007(3) 0.017(3) 0.004(3)
C7 0.044(5) 0.069(4) 0.043(4) -0.008(4) 0.031(4) -0.006(4)
C8 0.031(4) 0.055(4) 0.041(4) -0.003(3) 0.025(4) -0.005(3)
C9 0.039(4) 0.066(4) 0.027(3) -0.002(3) 0.021(4) 0.001(3)
C10 0.050(5) 0.046(4) 0.059(5) 0.001(3) 0.040(5) -0.007(3)
C11 0.115(8) 0.053(5) 0.081(6) -0.006(4) 0.072(7) -0.023(5)
C12 0.102(8) 0.045(4) 0.100(7) -0.010(4) 0.075(7) -0.022(4)
C13 0.078(6) 0.051(4) 0.065(5) -0.015(4) 0.055(5) -0.008(4)
C14 0.040(5) 0.049(4) 0.047(4) -0.003(3) 0.030(4) 0.005(3)
C15 0.030(4) 0.048(3) 0.032(4) -0.003(3) 0.018(4) -0.005(3)
C16 0.029(4) 0.069(4) 0.032(4) -0.007(3) 0.017(4) 0.002(3)
C17 0.042(5) 0.050(4) 0.032(4) -0.003(3) 0.026(4) 0.002(3)
C18 0.027(4) 0.048(3) 0.031(3) 0.000(3) 0.018(3) 0.005(3)
C19 0.122(13) 0.042(5) 0.070(8) 0.000 0.053(9) 0.000
C22 0.153(13) 0.067(6) 0.128(11) 0.011(7) 0.076(11) -0.012(7)

loop_
_atom_type_symbol
_atom_type_description
_atom_type_scat_dispersion_real
_atom_type_scat_dispersion_imag
_atom_type_scat_source
C C 0.0033 0.0016 'International Tables Vol C Tables 4.2.6.8 and 6.1.1.4'
H H 0.0000 0.0000 'International Tables Vol C Tables 4.2.6.8 and 6.1.1.4'
N N 0.0061 0.0033 'International Tables Vol C Tables 4.2.6.8 and 6.1.1.4'
O O 0.0106 0.0060 'International Tables Vol C Tables 4.2.6.8 and 6.1.1.4'
Cl Cl 0.1484 0.1585 'International Tables Vol C Tables 4.2.6.8 and 6.1.1.4'
Mn Mn 0.3368 0.7283 'International Tables Vol C Tables 4.2.6.8 and 6.1.1.4'
Na Na 0.0362 0.0249 'International Tables Vol C Tables 4.2.6.8 and 6.1.1.4'

loop_
_geom_angle_atom_site_label_1
_geom_angle_atom_site_label_2
_geom_angle_atom_site_label_3
_geom_angle
_geom_angle_site_symmetry_1
_geom_angle_site_symmetry_3
O2 Mn1 O3 88.5(2) . .
O2 Mn1 O4 176.3(2) . .
O3 Mn1 O4 95.25(19) . .
O2 Mn1 O1 93.76(19) . .
O3 Mn1 O1 177.8(2) . .
O4 Mn1 O1 82.51(19) . .
O2 Mn1 N1 89.5(2) . .
O3 Mn1 N1 93.7(2) . .
O4 Mn1 N1 90.5(2) . .
O1 Mn1 N1 86.2(2) . .
O2 Mn1 N2 92.4(2) . .
O3 Mn1 N2 87.3(2) . .
O4 Mn1 N2 87.6(2) . .
O1 Mn1 N2 92.7(2) . .
N1 Mn1 N2 177.9(3) . .
O2 Mn1 Mn2 135.32(14) . .
O3 Mn1 Mn2 135.89(14) . .
O4 Mn1 Mn2 40.99(13) . .
O1 Mn1 Mn2 41.87(13) . .
N1 Mn1 Mn2 83.59(19) . .
N2 Mn1 Mn2 94.39(17) . .
O2 Mn1 Na1 43.56(13) . .
O3 Mn1 Na1 46.34(13) . .
O4 Mn1 Na1 140.02(13) . .
O1 Mn1 Na1 135.88(14) . .
N1 Mn1 Na1 101.1(2) . .
N2 Mn1 Na1 80.97(18) . .
Mn2 Mn1 Na1 174.95(6) . .
O4 Mn2 O4 144.3(2) 2_556 .
O4 Mn2 O1 71.06(15) 2_556 2_556
O4 Mn2 O1 94.36(17) . 2_556
O4 Mn2 O1 94.36(17) 2_556 .
O4 Mn2 O1 71.06(15) . .
O1 Mn2 O1 132.2(2) 2_556 .
O4 Mn2 O5 116.1(2) 2_556 .
O4 Mn2 O5 95.5(2) . .
O1 Mn2 O5 89.41(19) 2_556 .
O1 Mn2 O5 135.9(2) . .
O4 Mn2 O5 95.5(2) 2_556 2_556
O4 Mn2 O5 116.1(2) . 2_556
O1 Mn2 O5 135.9(2) 2_556 2_556
O1 Mn2 O5 89.41(19) . 2_556
O5 Mn2 O5 58.3(3) . 2_556
O4 Mn2 C19 107.86(12) 2_556 .
O4 Mn2 C19 107.86(12) . .
O1 Mn2 C19 113.92(12) 2_556 .
O1 Mn2 C19 113.92(12) . .
O5 Mn2 C19 29.16(14) . .
O5 Mn2 C19 29.16(14) 2_556 .
O4 Mn2 Mn1 35.53(12) 2_556 2_556
O4 Mn2 Mn1 125.38(13) . 2_556
O1 Mn2 Mn1 35.81(10) 2_556 2_556
O1 Mn2 Mn1 120.03(13) . 2_556
O5 Mn2 Mn1 102.21(18) . 2_556
O5 Mn2 Mn1 117.21(19) 2_556 2_556
C19 Mn2 Mn1 112.51(3) . 2_556
O4 Mn2 Mn1 125.38(13) 2_556 .
O4 Mn2 Mn1 35.53(12) . .
O1 Mn2 Mn1 120.03(13) 2_556 .
O1 Mn2 Mn1 35.81(10) . .
O5 Mn2 Mn1 117.21(19) . .
O5 Mn2 Mn1 102.21(18) 2_556 .
C19 Mn2 Mn1 112.51(3) . .
Mn1 Mn2 Mn1 134.98(6) 2_556 .
O2 Na1 O2 130.1(3) 2_657 .
O2 Na1 O6 87.2(3) 2_657 2_657
O2 Na1 O6 135.3(3) . 2_657
O2 Na1 O6 135.3(3) 2_657 .
O2 Na1 O6 87.2(3) . .
O6 Na1 O6 76.9(4) 2_657 .
O2 Na1 O3 65.51(15) 2_657 2_657
O2 Na1 O3 89.48(17) . 2_657
O6 Na1 O3 133.1(3) 2_657 2_657
O6 Na1 O3 95.9(2) . 2_657
O2 Na1 O3 89.48(17) 2_657 .
O2 Na1 O3 65.51(15) . .
O6 Na1 O3 95.9(2) 2_657 .
O6 Na1 O3 133.1(3) . .
O3 Na1 O3 119.8(2) 2_657 .
O2 Na1 Mn1 32.95(11) 2_657 2_657
O2 Na1 Mn1 116.77(15) . 2_657
O6 Na1 Mn1 107.9(3) 2_657 2_657
O6 Na1 Mn1 114.5(2) . 2_657
O3 Na1 Mn1 33.50(10) 2_657 2_657
O3 Na1 Mn1 111.83(15) . 2_657
O2 Na1 Mn1 116.77(15) 2_657 .
O2 Na1 Mn1 32.95(11) . .
O6 Na1 Mn1 114.5(2) 2_657 .
O6 Na1 Mn1 107.9(3) . .
O3 Na1 Mn1 111.83(14) 2_657 .
O3 Na1 Mn1 33.50(10) . .
Mn1 Na1 Mn1 125.18(11) 2_657 .
O8 Cl1 O8 112.9(5) . 2_658
O8 Cl1 O7 106.5(5) . .
O8 Cl1 O7 105.9(5) 2_658 .
O8 Cl1 O7 105.9(5) . 2_658
O8 Cl1 O7 106.5(5) 2_658 2_658
O7 Cl1 O7 119.3(13) . 2_658
O11 Cl2 O9 121.5(3) . .
O11 Cl2 O9 121.5(3) . 2_557
O9 Cl2 O9 117.0(6) . 2_557
O11 Cl2 O10 85.9(7) . 2_557
O9 Cl2 O10 93.3(8) . 2_557
O9 Cl2 O10 91.1(7) 2_557 2_557
O11 Cl2 O10 85.9(7) . .
O9 Cl2 O10 91.1(7) . .
O9 Cl2 O10 93.3(8) 2_557 .
O10 Cl2 O10 171.7(14) 2_557 .
C1 N1 C5 121.1(6) . .
C1 N1 Mn1 120.4(4) . .
C5 N1 Mn1 118.5(4) . .
C10 N2 C14 120.7(6) . .
C10 N2 Mn1 120.6(4) . .
C14 N2 Mn1 118.7(4) . .
C8 O1 Mn1 119.7(4) . .
C8 O1 Mn2 123.5(4) . .
Mn1 O1 Mn2 102.32(17) . .
C9 O2 Mn1 122.0(4) . .
C9 O2 Na1 125.4(4) . .
Mn1 O2 Na1 103.49(18) . .
C17 O3 Mn1 121.1(4) . .
C17 O3 Na1 118.6(4) . .
Mn1 O3 Na1 100.16(16) . .
C18 O4 Mn1 120.3(4) . .
C18 O4 Mn2 126.7(4) . .
Mn1 O4 Mn2 103.47(18) . .
C19 O5 Mn2 91.4(5) . .
C22 O6 Na1 135.8(9) . .
N1 C1 C2 120.4(6) . .
C3 C2 C1 119.7(6) . .
C2 C3 C4 119.7(6) . .
C5 C4 C3 120.6(6) . .
N1 C5 C4 118.3(6) . .
N1 C5 C6 116.4(5) . .
C4 C5 C6 125.2(6) . .
C5 C6 C7 114.4(6) . .
C5 C6 C9 107.8(5) . .
C7 C6 C9 108.3(6) . .
C5 C6 C8 110.5(5) . .
C7 C6 C8 107.0(5) . .
C9 C6 C8 108.8(6) . .
O1 C8 C6 113.6(4) . .
O2 C9 C6 114.0(5) . .
N2 C10 C11 121.0(7) . .
C10 C11 C12 119.7(7) . .
C13 C12 C11 117.4(7) . .
C14 C13 C12 121.4(7) . .
C13 C14 N2 119.7(6) . .
C13 C14 C15 124.6(6) . .
N2 C14 C15 115.7(6) . .
C14 C15 C16 112.3(6) . .
C14 C15 C18 109.3(5) . .
C16 C15 C18 108.0(5) . .
C14 C15 C17 109.7(5) . .
C16 C15 C17 108.5(5) . .
C18 C15 C17 109.1(6) . .
O3 C17 C15 113.9(5) . .
O4 C18 C15 113.9(5) . .
O5 C19 O5 118.8(10) 2_556 .
O5 C19 C20 120.6(5) 2_556 .
O5 C19 C20 120.6(5) . .
O5 C19 Mn2 59.4(5) 2_556 .
O5 C19 Mn2 59.4(5) . .
C20 C19 Mn2 180.000(3) . .
C21 C20 C21 103(6) . 2_556
C21 C20 C19 129(3) . .
C21 C20 C19 129(3) 2_556 .

loop_
_geom_bond_atom_site_label_1
_geom_bond_atom_site_label_2
_geom_bond_distance
_geom_bond_site_symmetry_2
Mn1 O2 1.841(5) .
Mn1 O3 1.845(4) .
Mn1 O4 1.895(5) .
Mn1 O1 1.899(4) .
Mn1 N1 2.005(6) .
Mn1 N2 2.009(5) .
Mn1 Mn2 3.1711(17) .
Mn1 Na1 3.291(2) .
Mn2 O4 2.139(4) 2_556
Mn2 O4 2.139(4) .
Mn2 O1 2.166(5) 2_556
Mn2 O1 2.166(5) .
Mn2 O5 2.251(5) .
Mn2 O5 2.251(5) 2_556
Mn2 C19 2.614(12) .
Mn2 Mn1 3.1711(17) 2_556
Na1 O2 2.332(5) 2_657
Na1 O2 2.332(5) .
Na1 O6 2.370(7) 2_657
Na1 O6 2.370(7) .
Na1 O3 2.419(5) 2_657
Na1 O3 2.419(5) .
Na1 Mn1 3.291(2) 2_657
Cl1 O8 1.415(5) .
Cl1 O8 1.415(5) 2_658
Cl1 O7 1.429(8) .
Cl1 O7 1.429(8) 2_658
Cl2 O11 1.303(9) .
Cl2 O9 1.387(6) .
Cl2 O9 1.387(6) 2_557
Cl2 O10 1.505(16) 2_557
Cl2 O10 1.505(16) .
N1 C1 1.359(8) .
N1 C5 1.372(8) .
N2 C10 1.348(8) .
N2 C14 1.360(8) .
O1 C8 1.427(7) .
O2 C9 1.425(7) .
O3 C17 1.410(7) .
O4 C18 1.416(7) .
O5 C19 1.274(8) .
O6 C22 1.268(15) .
C1 C2 1.382(10) .
C2 C3 1.353(10) .
C3 C4 1.396(11) .
C4 C5 1.380(10) .
C5 C6 1.508(9) .
C6 C7 1.523(8) .
C6 C9 1.526(10) .
C6 C8 1.558(10) .
C10 C11 1.356(12) .
C11 C12 1.402(12) .
C12 C13 1.392(10) .
C13 C14 1.349(10) .
C14 C15 1.513(9) .
C15 C16 1.533(8) .
C15 C18 1.543(9) .
C15 C17 1.544(10) .
C19 O5 1.274(8) 2_556
C19 C20 1.55(3) .
C1M O1M 1.41(2) .
C21 C20 1.51(2) .
C20 C21 1.51(2) 2_556

loop_
_geom_torsion_atom_site_label_1
_geom_torsion_atom_site_label_2
_geom_torsion_atom_site_label_3
_geom_torsion_atom_site_label_4
_geom_torsion
_geom_torsion_site_symmetry_1
_geom_torsion_site_symmetry_4
O2 Mn1 Mn2 O4 -43.1(2) . 2_556
O3 Mn1 Mn2 O4 145.4(2) . 2_556
O4 Mn1 Mn2 O4 136.0(3) . 2_556
O1 Mn1 Mn2 O4 -34.4(3) . 2_556
N1 Mn1 Mn2 O4 -125.9(2) . 2_556
N2 Mn1 Mn2 O4 54.7(2) . 2_556
Na1 Mn1 Mn2 O4 31.6(4) . 2_556
O2 Mn1 Mn2 O4 -179.1(3) . .
O3 Mn1 Mn2 O4 9.5(3) . .
O1 Mn1 Mn2 O4 -170.4(3) . .
N1 Mn1 Mn2 O4 98.1(2) . .
N2 Mn1 Mn2 O4 -81.2(2) . .
Na1 Mn1 Mn2 O4 -104.4(4) . .
O2 Mn1 Mn2 O1 -130.3(2) . 2_556
O3 Mn1 Mn2 O1 58.3(2) . 2_556
O4 Mn1 Mn2 O1 48.8(2) . 2_556
O1 Mn1 Mn2 O1 -121.6(3) . 2_556
N1 Mn1 Mn2 O1 147.0(2) . 2_556
N2 Mn1 Mn2 O1 -32.42(18) . 2_556
Na1 Mn1 Mn2 O1 -55.6(4) . 2_556
O2 Mn1 Mn2 O1 -8.7(3) . .
O3 Mn1 Mn2 O1 179.9(3) . .
O4 Mn1 Mn2 O1 170.4(3) . .
N1 Mn1 Mn2 O1 -91.4(3) . .
N2 Mn1 Mn2 O1 89.2(2) . .
Na1 Mn1 Mn2 O1 66.0(4) . .
O2 Mn1 Mn2 O5 123.2(3) . .
O3 Mn1 Mn2 O5 -48.2(3) . .
O4 Mn1 Mn2 O5 -57.7(3) . .
O1 Mn1 Mn2 O5 131.9(3) . .
N1 Mn1 Mn2 O5 40.5(2) . .
N2 Mn1 Mn2 O5 -138.9(2) . .
Na1 Mn1 Mn2 O5 -162.1(4) . .
O2 Mn1 Mn2 O5 62.8(3) . 2_556
O3 Mn1 Mn2 O5 -108.7(3) . 2_556
O4 Mn1 Mn2 O5 -118.1(3) . 2_556
O1 Mn1 Mn2 O5 71.5(3) . 2_556
N1 Mn1 Mn2 O5 -20.0(2) . 2_556
N2 Mn1 Mn2 O5 160.6(2) . 2_556
Na1 Mn1 Mn2 O5 137.5(4) . 2_556
O2 Mn1 Mn2 C19 91.4(2) . .
O3 Mn1 Mn2 C19 -80.0(2) . .
O4 Mn1 Mn2 C19 -89.5(2) . .
O1 Mn1 Mn2 C19 100.1(2) . .
N1 Mn1 Mn2 C19 8.67(15) . .
N2 Mn1 Mn2 C19 -170.71(13) . .
Na1 Mn1 Mn2 C19 166.1(4) . .
O2 Mn1 Mn2 Mn1 -88.6(2) . 2_556
O3 Mn1 Mn2 Mn1 100.0(2) . 2_556
O4 Mn1 Mn2 Mn1 90.5(2) . 2_556
O1 Mn1 Mn2 Mn1 -79.9(2) . 2_556
N1 Mn1 Mn2 Mn1 -171.33(15) . 2_556
N2 Mn1 Mn2 Mn1 9.29(13) . 2_556
Na1 Mn1 Mn2 Mn1 -13.9(4) . 2_556
O2 Mn1 Na1 O2 -123.1(3) . 2_657
O3 Mn1 Na1 O2 38.7(2) . 2_657
O4 Mn1 Na1 O2 58.4(3) . 2_657
O1 Mn1 Na1 O2 -141.8(2) . 2_657
N1 Mn1 Na1 O2 -45.8(2) . 2_657
N2 Mn1 Na1 O2 133.64(19) . 2_657
Mn2 Mn1 Na1 O2 157.1(4) . 2_657
O3 Mn1 Na1 O2 161.8(3) . .
O4 Mn1 Na1 O2 -178.4(3) . .
O1 Mn1 Na1 O2 -18.7(3) . .
N1 Mn1 Na1 O2 77.3(3) . .
N2 Mn1 Na1 O2 -103.2(2) . .
Mn2 Mn1 Na1 O2 -79.8(5) . .
O2 Mn1 Na1 O6 137.1(4) . 2_657
O3 Mn1 Na1 O6 -61.1(3) . 2_657
O4 Mn1 Na1 O6 -41.3(4) . 2_657
O1 Mn1 Na1 O6 118.5(3) . 2_657
N1 Mn1 Na1 O6 -145.5(3) . 2_657
N2 Mn1 Na1 O6 33.9(3) . 2_657
Mn2 Mn1 Na1 O6 57.3(5) . 2_657
O2 Mn1 Na1 O6 53.7(3) . .
O3 Mn1 Na1 O6 -144.5(3) . .
O4 Mn1 Na1 O6 -124.7(3) . .
O1 Mn1 Na1 O6 35.0(3) . .
N1 Mn1 Na1 O6 131.0(2) . .
N2 Mn1 Na1 O6 -49.5(2) . .
Mn2 Mn1 Na1 O6 -26.1(5) . .
O2 Mn1 Na1 O3 -50.5(2) . 2_657
O3 Mn1 Na1 O3 111.3(3) . 2_657
O4 Mn1 Na1 O3 131.1(2) . 2_657
O1 Mn1 Na1 O3 -69.1(2) . 2_657
N1 Mn1 Na1 O3 26.85(18) . 2_657
N2 Mn1 Na1 O3 -153.70(18) . 2_657
Mn2 Mn1 Na1 O3 -130.3(4) . 2_657
O2 Mn1 Na1 O3 -161.8(3) . .
O4 Mn1 Na1 O3 19.8(3) . .
O1 Mn1 Na1 O3 179.5(3) . .
N1 Mn1 Na1 O3 -84.5(2) . .
N2 Mn1 Na1 O3 95.0(2) . .
Mn2 Mn1 Na1 O3 118.4(4) . .
O2 Mn1 Na1 Mn1 -85.7(2) . 2_657
O3 Mn1 Na1 Mn1 76.08(19) . 2_657
O4 Mn1 Na1 Mn1 95.9(2) . 2_657
O1 Mn1 Na1 Mn1 -104.4(2) . 2_657
N1 Mn1 Na1 Mn1 -8.40(15) . 2_657
N2 Mn1 Na1 Mn1 171.05(13) . 2_657
Mn2 Mn1 Na1 Mn1 -165.5(4) . 2_657
O2 Mn1 N1 C1 133.1(6) . .
O3 Mn1 N1 C1 44.6(6) . .
O4 Mn1 N1 C1 -50.6(6) . .
O1 Mn1 N1 C1 -133.1(6) . .
N2 Mn1 N1 C1 -74(7) . .
Mn2 Mn1 N1 C1 -91.1(6) . .
Na1 Mn1 N1 C1 90.8(6) . .
O2 Mn1 N1 C5 -45.0(5) . .
O3 Mn1 N1 C5 -133.4(5) . .
O4 Mn1 N1 C5 131.3(5) . .
O1 Mn1 N1 C5 48.9(5) . .
N2 Mn1 N1 C5 108(6) . .
Mn2 Mn1 N1 C5 90.8(5) . .
Na1 Mn1 N1 C5 -87.2(5) . .
O2 Mn1 N2 C10 43.0(6) . .
O3 Mn1 N2 C10 131.4(5) . .
O4 Mn1 N2 C10 -133.3(6) . .
O1 Mn1 N2 C10 -50.9(6) . .
N1 Mn1 N2 C10 -110(6) . .
Mn2 Mn1 N2 C10 -92.8(5) . .
Na1 Mn1 N2 C10 85.2(5) . .
O2 Mn1 N2 C14 -135.5(5) . .
O3 Mn1 N2 C14 -47.1(5) . .
O4 Mn1 N2 C14 48.3(5) . .
O1 Mn1 N2 C14 130.6(5) . .
N1 Mn1 N2 C14 72(7) . .
Mn2 Mn1 N2 C14 88.7(5) . .
Na1 Mn1 N2 C14 -93.3(5) . .
O2 Mn1 O1 C8 33.1(5) . .
O3 Mn1 O1 C8 -143(6) . .
O4 Mn1 O1 C8 -147.1(5) . .
N1 Mn1 O1 C8 -56.1(4) . .
N2 Mn1 O1 C8 125.7(4) . .
Mn2 Mn1 O1 C8 -140.8(5) . .
Na1 Mn1 O1 C8 45.8(5) . .
O2 Mn1 O1 Mn2 173.87(19) . .
O3 Mn1 O1 Mn2 -2(6) . .
O4 Mn1 O1 Mn2 -6.3(2) . .
N1 Mn1 O1 Mn2 84.6(2) . .
N2 Mn1 O1 Mn2 -93.5(2) . .
Na1 Mn1 O1 Mn2 -173.36(9) . .
O4 Mn2 O1 C8 -68.7(4) 2_556 .
O4 Mn2 O1 C8 144.7(4) . .
O1 Mn2 O1 C8 -137.0(4) 2_556 .
O5 Mn2 O1 C8 66.8(5) . .
O5 Mn2 O1 C8 26.8(5) 2_556 .
C19 Mn2 O1 C8 43.0(4) . .
Mn1 Mn2 O1 C8 -94.7(4) 2_556 .
Mn1 Mn2 O1 C8 138.8(5) . .
O4 Mn2 O1 Mn1 152.5(2) 2_556 .
O4 Mn2 O1 Mn1 5.87(18) . .
O1 Mn2 O1 Mn1 84.19(17) 2_556 .
O5 Mn2 O1 Mn1 -72.1(3) . .
O5 Mn2 O1 Mn1 -112.1(2) 2_556 .
C19 Mn2 O1 Mn1 -95.80(17) . .
Mn1 Mn2 O1 Mn1 126.45(15) 2_556 .
O3 Mn1 O2 C9 135.4(5) . .
O4 Mn1 O2 C9 -48(4) . .
O1 Mn1 O2 C9 -44.5(5) . .
N1 Mn1 O2 C9 41.6(5) . .
N2 Mn1 O2 C9 -137.4(5) . .
Mn2 Mn1 O2 C9 -38.7(5) . .
Na1 Mn1 O2 C9 148.4(5) . .
O3 Mn1 O2 Na1 -13.0(2) . .
O4 Mn1 O2 Na1 164(3) . .
O1 Mn1 O2 Na1 167.1(2) . .
N1 Mn1 O2 Na1 -106.8(2) . .
N2 Mn1 O2 Na1 74.2(2) . .
Mn2 Mn1 O2 Na1 172.92(10) . .
O2 Na1 O2 C9 -69.4(5) 2_657 .
O6 Na1 O2 C9 151.4(5) 2_657 .
O6 Na1 O2 C9 83.2(5) . .
O3 Na1 O2 C9 -12.7(5) 2_657 .
O3 Na1 O2 C9 -136.1(5) . .
Mn1 Na1 O2 C9 -32.9(5) 2_657 .
Mn1 Na1 O2 C9 -147.0(6) . .
O2 Na1 O2 Mn1 77.58(17) 2_657 .
O6 Na1 O2 Mn1 -61.6(4) 2_657 .
O6 Na1 O2 Mn1 -129.8(3) . .
O3 Na1 O2 Mn1 134.3(2) 2_657 .
O3 Na1 O2 Mn1 10.91(18) . .
Mn1 Na1 O2 Mn1 114.08(17) 2_657 .
O2 Mn1 O3 C17 145.0(5) . .
O4 Mn1 O3 C17 -34.8(4) . .
O1 Mn1 O3 C17 -39(6) . .
N1 Mn1 O3 C17 -125.6(5) . .
N2 Mn1 O3 C17 52.5(4) . .
Mn2 Mn1 O3 C17 -41.1(5) . .
Na1 Mn1 O3 C17 132.5(5) . .
O2 Mn1 O3 Na1 12.4(2) . .
O4 Mn1 O3 Na1 -167.39(19) . .
O1 Mn1 O3 Na1 -171(6) . .
N1 Mn1 O3 Na1 101.8(2) . .
N2 Mn1 O3 Na1 -80.0(2) . .
Mn2 Mn1 O3 Na1 -173.61(10) . .
O2 Na1 O3 C17 79.9(4) 2_657 .
O2 Na1 O3 C17 -144.8(5) . .
O6 Na1 O3 C17 -7.2(5) 2_657 .
O6 Na1 O3 C17 -84.8(5) . .
O3 Na1 O3 C17 141.0(4) 2_657 .
Mn1 Na1 O3 C17 104.7(4) 2_657 .
Mn1 Na1 O3 C17 -134.1(5) . .
O2 Na1 O3 Mn1 -146.1(2) 2_657 .
O2 Na1 O3 Mn1 -10.75(17) . .
O6 Na1 O3 Mn1 126.8(3) 2_657 .
O6 Na1 O3 Mn1 49.2(4) . .
O3 Na1 O3 Mn1 -84.95(16) 2_657 .
Mn1 Na1 O3 Mn1 -121.28(15) 2_657 .
O2 Mn1 O4 C18 -139(3) . .
O3 Mn1 O4 C18 38.3(4) . .
O1 Mn1 O4 C18 -141.8(4) . .
N1 Mn1 O4 C18 132.1(5) . .
N2 Mn1 O4 C18 -48.8(4) . .
Mn2 Mn1 O4 C18 -148.3(5) . .
Na1 Mn1 O4 C18 24.1(5) . .
O2 Mn1 O4 Mn2 10(4) . .
O3 Mn1 O4 Mn2 -173.4(2) . .
O1 Mn1 O4 Mn2 6.4(2) . .
N1 Mn1 O4 Mn2 -79.7(2) . .
N2 Mn1 O4 Mn2 99.5(2) . .
Na1 Mn1 O4 Mn2 172.37(11) . .
O4 Mn2 O4 C18 69.4(4) 2_556 .
O1 Mn2 O4 C18 6.3(5) 2_556 .
O1 Mn2 O4 C18 139.6(5) . .
O5 Mn2 O4 C18 -83.5(5) . .
O5 Mn2 O4 C18 -140.8(5) 2_556 .
C19 Mn2 O4 C18 -110.6(4) . .
Mn1 Mn2 O4 C18 25.7(5) 2_556 .
Mn1 Mn2 O4 C18 145.5(6) . .
O4 Mn2 O4 Mn1 -76.05(16) 2_556 .
O1 Mn2 O4 Mn1 -139.20(19) 2_556 .
O1 Mn2 O4 Mn1 -5.92(19) . .
O5 Mn2 O4 Mn1 131.0(2) . .
O5 Mn2 O4 Mn1 73.7(2) 2_556 .
C19 Mn2 O4 Mn1 103.95(16) . .
Mn1 Mn2 O4 Mn1 -119.82(15) 2_556 .
O4 Mn2 O5 C19 79.8(4) 2_556 .
O4 Mn2 O5 C19 -117.4(3) . .
O1 Mn2 O5 C19 148.3(3) 2_556 .
O1 Mn2 O5 C19 -49.1(5) . .
O5 Mn2 O5 C19 0.000(2) 2_556 .
Mn1 Mn2 O5 C19 114.6(3) 2_556 .
Mn1 Mn2 O5 C19 -87.8(3) . .
O2 Na1 O6 C22 144.9(11) 2_657 .
O2 Na1 O6 C22 -5.0(12) . .
O6 Na1 O6 C22 -142.9(14) 2_657 .
O3 Na1 O6 C22 84.2(12) 2_657 .
O3 Na1 O6 C22 -57.1(12) . .
Mn1 Na1 O6 C22 113.2(12) 2_657 .
Mn1 Na1 O6 C22 -31.0(12) . .
C5 N1 C1 C2 -4.5(11) . .
Mn1 N1 C1 C2 177.5(6) . .
N1 C1 C2 C3 2.4(12) . .
C1 C2 C3 C4 0.0(12) . .
C2 C3 C4 C5 -0.2(12) . .
C1 N1 C5 C4 4.1(10) . .
Mn1 N1 C5 C4 -177.8(5) . .
C1 N1 C5 C6 -177.9(6) . .
Mn1 N1 C5 C6 0.1(8) . .
C3 C4 C5 N1 -1.8(11) . .
C3 C4 C5 C6 -179.5(7) . .
N1 C5 C6 C7 -179.8(6) . .
C4 C5 C6 C7 -2.0(10) . .
N1 C5 C6 C9 59.7(7) . .
C4 C5 C6 C9 -122.5(8) . .
N1 C5 C6 C8 -59.1(7) . .
C4 C5 C6 C8 118.7(7) . .
Mn1 O1 C8 C6 15.1(7) . .
Mn2 O1 C8 C6 -117.1(5) . .
C5 C6 C8 O1 51.3(7) . .
C7 C6 C8 O1 176.3(6) . .
C9 C6 C8 O1 -66.9(6) . .
Mn1 O2 C9 C6 4.3(8) . .
Na1 O2 C9 C6 145.7(4) . .
C5 C6 C9 O2 -63.6(7) . .
C7 C6 C9 O2 172.1(6) . .
C8 C6 C9 O2 56.2(7) . .
C14 N2 C10 C11 0.4(13) . .
Mn1 N2 C10 C11 -178.1(8) . .
N2 C10 C11 C12 0.2(16) . .
C10 C11 C12 C13 -1.9(16) . .
C11 C12 C13 C14 3.0(15) . .
C12 C13 C14 N2 -2.4(13) . .
C12 C13 C14 C15 178.0(8) . .
C10 N2 C14 C13 0.7(11) . .
Mn1 N2 C14 C13 179.2(6) . .
C10 N2 C14 C15 -179.7(6) . .
Mn1 N2 C14 C15 -1.2(8) . .
C13 C14 C15 C16 -0.2(10) . .
N2 C14 C15 C16 -179.8(6) . .
C13 C14 C15 C18 119.5(8) . .
N2 C14 C15 C18 -60.0(8) . .
C13 C14 C15 C17 -120.9(8) . .
N2 C14 C15 C17 59.6(7) . .
Mn1 O3 C17 C15 -10.5(7) . .
Na1 O3 C17 C15 113.8(5) . .
C14 C15 C17 O3 -54.7(7) . .
C16 C15 C17 O3 -177.7(5) . .
C18 C15 C17 O3 64.9(6) . .
Mn1 O4 C18 C15 4.3(7) . .
Mn2 O4 C18 C15 -136.0(5) . .
C14 C15 C18 O4 59.2(7) . .
C16 C15 C18 O4 -178.4(5) . .
C17 C15 C18 O4 -60.6(6) . .
Mn2 O5 C19 O5 0.000(3) . 2_556
Mn2 O5 C19 C20 180.000(3) . .
O4 Mn2 C19 O5 68.2(4) 2_556 2_556
O4 Mn2 C19 O5 -111.8(4) . 2_556
O1 Mn2 C19 O5 144.9(4) 2_556 2_556
O1 Mn2 C19 O5 -35.1(4) . 2_556
O5 Mn2 C19 O5 180.000(3) . 2_556
Mn1 Mn2 C19 O5 105.9(4) 2_556 2_556
Mn1 Mn2 C19 O5 -74.1(4) . 2_556
O4 Mn2 C19 O5 -111.8(4) 2_556 .
O4 Mn2 C19 O5 68.2(4) . .
O1 Mn2 C19 O5 -35.1(4) 2_556 .
O1 Mn2 C19 O5 144.9(4) . .
O5 Mn2 C19 O5 180.000(2) 2_556 .
Mn1 Mn2 C19 O5 -74.1(4) 2_556 .
Mn1 Mn2 C19 O5 105.9(4) . .
O4 Mn2 C19 C20 12(100) 2_556 .
O4 Mn2 C19 C20 -168(100) . .
O1 Mn2 C19 C20 89(100) 2_556 .
O1 Mn2 C19 C20 -91(100) . .
O5 Mn2 C19 C20 124(100) . .
O5 Mn2 C19 C20 -56(100) 2_556 .
Mn1 Mn2 C19 C20 49(100) 2_556 .
Mn1 Mn2 C19 C20 -131(100) . .
O5 C19 C20 C21 69(3) 2_556 .
O5 C19 C20 C21 -111(3) . .
Mn2 C19 C20 C21 125(100) . .
O5 C19 C20 C21 -111(3) 2_556 2_556
O5 C19 C20 C21 69(3) . 2_556
Mn2 C19 C20 C21 -55(100) . 2_556
